data_7229405
loop_
_publ_author_name
'Tsionou, Maria Iris'
'Knapp, Caroline E.'
'Foley, Calum A.'
'Munteanu, Catherine R.'
'Cakebread, Andrew'
'Imberti, Cinzia'
'Eykyn, Thomas R.'
'Young, Jennifer D.'
'Paterson, Brett M.'
'Blower, Philip J.'
'Ma, Michelle T.'

_publ_section_title
;
 Comparison of macrocyclic and acyclic chelators for gallium-68
 radiolabelling
;
_journal_issue 78
_journal_name_full 'RSC Adv.'
_journal_page_first 49586
_journal_paper_doi 10.1039/C7RA09076E
_journal_volume 7
_journal_year 2017
_chemical_formula_moiety 'C20 H23 Ga N2 O7, C2 H3 N'
_chemical_formula_sum 'C22 H26 Ga N3 O7'
_chemical_formula_weight 514.18
_chemical_name_systematic Ga-HBED.H2O
_space_group_crystal_system monoclinic
_space_group_IT_number 14
_space_group_name_Hall '-P 2ybc'
_space_group_name_H-M_alt 'P 1 21/c 1'
_symmetry_space_group_name_Hall '-P 2ybc'
_symmetry_space_group_name_H-M 'P 1 21/c 1'
_atom_sites_solution_hydrogens mixed
_atom_sites_solution_primary direct
_audit_creation_date 2017-06-30
_audit_creation_method
;
Olex2 1.2
(compiled 2017.03.28 svn.r3405 for OlexSys, GUI svn.r5337)
;
_audit_update_record
;
2017-07-25 deposited with the CCDC.
2017-10-06 downloaded from the CCDC.
;
_cell_angle_alpha 90
_cell_angle_beta 97.7700(10)
_cell_angle_gamma 90
_cell_formula_units_Z 4
_cell_length_a 12.96001(14)
_cell_length_b 7.01939(10)
_cell_length_c 25.0910(3)
_cell_measurement_reflns_used 18452
_cell_measurement_temperature 150.4(5)
_cell_measurement_theta_max 73.4290
_cell_measurement_theta_min 4.5580
_cell_volume 2261.61(5)
_computing_cell_refinement 'CrysAlisPro 1.171.38.46 (Rigaku OD, 2015)'
_computing_data_collection 'CrysAlisPro 1.171.38.46 (Rigaku OD, 2015)'
_computing_data_reduction 'CrysAlisPro 1.171.38.46 (Rigaku OD, 2015)'
_computing_molecular_graphics 'Olex2 (Dolomanov et al., 2009)'
_computing_publication_material 'Olex2 (Dolomanov et al., 2009)'
_computing_structure_refinement 'ShelXL (Sheldrick, 2015)'
_computing_structure_solution 'ShelXS (Sheldrick, 2008)'
_diffrn_ambient_environment N~2~
_diffrn_ambient_temperature 150.4(5)
_diffrn_detector 'CCD plate'
_diffrn_detector_area_resol_mean 5.2031
_diffrn_detector_type Atlas
_diffrn_measured_fraction_theta_full 1.000
_diffrn_measured_fraction_theta_max 0.992
_diffrn_measurement_details
;
List of Runs (angles in degrees, time in seconds):

  # Type    Start    End  Width  t~exp~   \w     \q     \k     \f   Frames
#--------------------------------------------------------------------------
  1  \w    -45.00 -10.00   1.00    1.00    --  -42.62 -77.00 -30.00   35
  2  \w    -51.00 -10.00   1.00    1.00    --  -42.62 -77.00 -90.00   41
  3  \w    -55.00 -10.00   1.00    1.00    --  -42.62 -77.00  30.00   45
  4  \w    -51.00 -10.00   1.00    1.00    --  -42.62 -77.00 120.00   41
  5  \w    -68.00 -21.00   1.00    1.00    --  -42.62 -38.00  60.00   47
  6  \w    -79.00  37.00   1.00    1.00    --  -42.62  19.00  60.00  116
  7  \w      2.00  79.00   1.00    1.00    --   42.62 -99.00-120.00   77
  8  \w     25.00  95.00   1.00    2.00    --  106.36 -95.00 -60.00   70
  9  \w     41.00 121.00   1.00    2.00    --  106.36-125.00-180.00   80
 10  \w     29.00 103.00   1.00    2.00    --  106.36 -95.00-150.00   74
 11  \w     30.00 139.00   1.00    2.00    --  106.36 -77.00 -30.00  109
 12  \w     77.00 154.00   1.00    2.00    --  106.36  61.00  60.00   77
 13  \w    145.00 178.00   1.00    2.00    --  106.36  75.00  23.64   33
 14  \w    129.00 178.00   1.00    2.00    --  106.36  61.00  14.04   49
 15  \w    113.00 175.00   1.00    2.00    --  106.36  77.00 -60.00   62
 16  \w    129.00 178.00   1.00    2.00    --  106.36  77.00-120.00   49
 17  \w    119.00 178.00   1.00    2.00    --  106.36  66.00-172.32   59
 18  \w    109.00 178.00   1.00    2.00    --  106.36  61.00   0.00   69
 19  \w     74.00 105.00   1.00    2.00    --  106.36  77.00-150.00   31
 20  \w     78.00 150.00   1.00    2.00    --  106.36  61.00-120.00   72
 21  \w     77.00 109.00   1.00    2.00    --  106.36  61.00 -30.00   32
 22  \w     74.00 101.00   1.00    2.00    --  106.36  75.00  23.64   27
 23  \w     77.00 103.00   1.00    2.00    --  106.36  61.00  30.00   26
 24  \w     77.00 106.00   1.00    2.00    --  106.36  61.00   0.00   29
 25  \w     78.00 107.00   1.00    2.00    --  106.36  61.00  14.04   29
 26  \w     77.00 177.00   1.00    2.00    --  106.36  61.00  90.00  100
 27  \w     78.00 103.00   1.00    2.00    --  106.36  61.00 120.00   25
 28  \w     77.00 166.00   1.00    2.00    --  106.36  61.00 150.00   89
 29  \w     74.00 101.00   1.00    2.00    --  106.36  77.00 150.00   27
 30  \w     74.00 144.00   1.00    2.00    --  106.36  77.00 120.00   70
 31  \w     74.00 100.00   1.00    2.00    --  106.36  77.00  90.00   26
 32  \w     74.00 100.00   1.00    2.00    --  106.36  77.00  60.00   26
 33  \w     74.00 101.00   1.00    2.00    --  106.36  77.00  30.00   27
 34  \w     74.00 101.00   1.00    2.00    --  106.36  77.00 -30.00   27
 35  \w     77.00 103.00   1.00    2.00    --  106.36  61.00 -60.00   26
 36  \w     77.00 103.00   1.00    2.00    --  106.36  61.00 -90.00   26
 37  \w     75.00 100.00   1.00    2.00    --  106.36  77.00 -60.00   25
 38  \w     78.00 104.00   1.00    2.00    --  106.36  56.00 -44.84   26
 39  \w     74.00 149.00   1.00    2.00    --  106.36  77.00 -90.00   75
 40  \w     77.00 103.00   1.00    2.00    --  106.36  61.00-150.00   26
 41  \w     76.00 102.00   1.00    2.00    --  106.36  66.00-172.32   26
 42  \w     74.00 101.00   1.00    2.00    --  106.36  77.00-120.00   27
 43  \w     74.00 176.00   1.00    2.00    --  106.36  76.00 159.77  102
 44  \w     24.00  99.00   1.00    1.00    --   42.62-125.00 150.00   75
 45  \w    -70.00 -10.00   1.00    1.00    --  -42.62 -77.00-150.00   60
 46  \w    -79.00 -18.00   1.00    1.00    --  -42.62 -38.00-180.00   61
 47  \w   -119.00 -66.00   1.00    1.00    --  -42.62 -77.00  30.00   53
 48  \w   -116.00 -89.00   1.00    1.00    --  -42.62 -38.00  60.00   27
 49  \w   -119.00 -88.00   1.00    1.00    --  -42.62 -77.00 120.00   31
 50  \w   -118.00  -4.00   1.00    1.00    --  -42.62 -19.00-120.00  114
;
_diffrn_measurement_device 'four-circle diffractometer'
_diffrn_measurement_device_type 'SuperNova, Dual, Cu at zero, Atlas'
_diffrn_measurement_method '\w scans'
_diffrn_orient_matrix_type 'CrysAlisPro convention (1999,Acta A55,543-557)'
_diffrn_orient_matrix_UB_11 0.1191988000
_diffrn_orient_matrix_UB_12 0.0177948000
_diffrn_orient_matrix_UB_13 0.0034818000
_diffrn_orient_matrix_UB_21 0.0114801000
_diffrn_orient_matrix_UB_22 -0.0507434000
_diffrn_orient_matrix_UB_23 0.0602700000
_diffrn_orient_matrix_UB_31 0.0073040000
_diffrn_orient_matrix_UB_32 -0.2126987000
_diffrn_orient_matrix_UB_33 -0.0140728000
_diffrn_radiation_monochromator mirror
_diffrn_radiation_probe x-ray
_diffrn_radiation_type CuK\a
_diffrn_radiation_wavelength 1.54184
_diffrn_reflns_av_R_equivalents 0.0461
_diffrn_reflns_av_unetI/netI 0.0263
_diffrn_reflns_Laue_measured_fraction_full 1.000
_diffrn_reflns_Laue_measured_fraction_max 0.992
_diffrn_reflns_limit_h_max 16
_diffrn_reflns_limit_h_min -15
_diffrn_reflns_limit_k_max 8
_diffrn_reflns_limit_k_min -8
_diffrn_reflns_limit_l_max 30
_diffrn_reflns_limit_l_min -31
_diffrn_reflns_number 34357
_diffrn_reflns_point_group_measured_fraction_full 1.000
_diffrn_reflns_point_group_measured_fraction_max 0.992
_diffrn_reflns_theta_full 67.684
_diffrn_reflns_theta_max 73.677
_diffrn_reflns_theta_min 3.442
_diffrn_source 'micro-focus sealed X-ray tube'
_diffrn_source_type 'SuperNova (Cu) X-ray Source'
_exptl_absorpt_coefficient_mu 2.093
_exptl_absorpt_correction_T_max 1.00000
_exptl_absorpt_correction_T_min 0.49129
_exptl_absorpt_correction_type multi-scan
_exptl_absorpt_process_details
;
CrysAlisPro 1.171.38.46 (Rigaku Oxford Diffraction, 2015)
Empirical absorption correction using spherical harmonics,
 implemented in SCALE3 ABSPACK scaling algorithm.
;
_exptl_crystal_colour 'clear colourless'
_exptl_crystal_colour_lustre clear
_exptl_crystal_colour_primary colourless
_exptl_crystal_density_diffrn 1.510
_exptl_crystal_description plate
_exptl_crystal_F_000 1064
_exptl_crystal_preparation
'Gallium nitrate hydrate was mixed with HBED (bis(2-hydroxybenzyl)ethylenediaminediacetic acid) in aqueous ammonium acetate solution'
_exptl_crystal_recrystallization_method 'Crystallised from a solution of D2O and CD3CN'
_exptl_crystal_size_max 0.24
_exptl_crystal_size_mid 0.12
_exptl_crystal_size_min 0.02
_refine_diff_density_max 0.431
_refine_diff_density_min -0.473
_refine_diff_density_rms 0.061
_refine_ls_extinction_method none
_refine_ls_goodness_of_fit_ref 1.026
_refine_ls_hydrogen_treatment mixed
_refine_ls_matrix_type full
_refine_ls_number_parameters 305
_refine_ls_number_reflns 4541
_refine_ls_number_restraints 0
_refine_ls_restrained_S_all 1.026
_refine_ls_R_factor_all 0.0351
_refine_ls_R_factor_gt 0.0292
_refine_ls_shift/su_max 0.002
_refine_ls_shift/su_mean 0.000
_refine_ls_structure_factor_coef Fsqd
_refine_ls_weighting_details 'w=1/[\s^2^(Fo^2^)+(0.0356P)^2^+1.8748P] where P=(Fo^2^+2Fc^2^)/3'
_refine_ls_weighting_scheme calc
_refine_ls_wR_factor_gt 0.0721
_refine_ls_wR_factor_ref 0.0747
_reflns_Friedel_coverage 0.000
_reflns_number_gt 4173
_reflns_number_total 4541
_reflns_threshold_expression 'I > 2\s(I)'
_cod_data_source_file c7ra09076e2.cif
_cod_data_source_block xstr0762
_cod_original_cell_volume 2261.60(5)
_cod_database_code 7229405
_shelx_shelxl_version_number 2014/7
_chemical_oxdiff_formula 'Ga C20 H21 N2 O6'
_chemical_oxdiff_usercomment 'CEK MM'
_shelx_space_group_comment
;
The symmetry employed for this shelxl refinement is uniquely defined
by the following loop, which should always be used as a source of
symmetry information in preference to the above space-group names.
They are only intended as comments.
;
_reflns_odcompleteness_completeness 99.95
_reflns_odcompleteness_iscentric 1
_reflns_odcompleteness_theta 66.49
_olex2_refinement_description
;
1. Fixed Uiso
 At 1.2 times of:
  All C(H) groups, All C(H,H) groups
 At 1.5 times of:
  All C(H,H,H) groups, All O(H) groups
2.a Rotating group:
 O1(H1A)
2.b Secondary CH2 refined with riding coordinates:
 C7(H7A,H7B), C2(H2A,H2B), C5(H5A,H5B), C3(H3A,H3B), C14(H14A,H14B), C4(H4A,H4B)
2.c Aromatic/amide H refined with riding coordinates:
 C13(H13), C10(H10), C19(H19), C17(H17), C20(H20), C11(H11), C18(H18), C12(H12)
2.d Idealised Me refined as rotating group:
 C22(H22A,H22B,H22C)
2.e Idealised tetrahedral OH refined as rotating group:
 O5(H5)
;
_olex2_date_sample_data_collection 2017-06-30
_olex2_exptl_crystal_mounting_method 'Mounted on a nylon loop'
_olex2_submission_original_sample_id xstr0762
_olex2_submission_special_instructions 'No special instructions were received'
_oxdiff_exptl_absorpt_empirical_details
;
Empirical correction (ABSPACK) includes:
- Absorption correction using spherical harmonics
- Frame scaling
;
_oxdiff_exptl_absorpt_empirical_full_max 1.464
_oxdiff_exptl_absorpt_empirical_full_min 0.514

loop_
_space_group_symop_operation_xyz
'x, y, z'
'-x, y+1/2, -z+1/2'
'-x, -y, -z'
'x, -y-1/2, z-1/2'

loop_
_atom_site_label
_atom_site_type_symbol
_atom_site_fract_x
_atom_site_fract_y
_atom_site_fract_z
_atom_site_U_iso_or_equiv
_atom_site_adp_type
_atom_site_occupancy
_atom_site_site_symmetry_order
_atom_site_calc_flag
_atom_site_refinement_flags_posn
Ga1 Ga 0.81456(2) 0.36681(3) 0.29886(2) 0.01309(7) Uani 1 1 d .
O7 O 0.89514(10) -0.12589(17) 0.23855(5) 0.0200(3) Uani 1 1 d .
O3 O 0.87994(9) 0.17965(17) 0.25515(4) 0.0156(2) Uani 1 1 d .
O6 O 0.78344(11) 0.6366(2) 0.43543(5) 0.0296(3) Uani 1 1 d .
O4 O 0.72848(9) 0.48390(18) 0.24294(5) 0.0178(2) Uani 1 1 d .
O1 O 0.93147(9) 0.54085(18) 0.29122(5) 0.0166(2) Uani 1 1 d .
H1A H 0.9821 0.4785 0.2807 0.025 Uiso 1 1 d GR
O2 O 0.76237(9) 0.53013(18) 0.35178(5) 0.0182(3) Uani 1 1 d .
N1 N 0.71415(10) 0.1373(2) 0.30759(5) 0.0146(3) Uani 1 1 d .
N2 N 0.90672(10) 0.2493(2) 0.37136(5) 0.0158(3) Uani 1 1 d .
O5 O 1.12474(11) 0.3161(2) 0.46440(5) 0.0256(3) Uani 1 1 d .
H5 H 1.1544 0.3319 0.4951 0.038 Uiso 1 1 calc GR
C9 C 1.13568(13) 0.1316(3) 0.44950(7) 0.0185(4) Uani 1 1 d .
C7 C 1.01832(12) 0.2133(3) 0.36316(6) 0.0167(3) Uani 1 1 d .
H7A H 1.0547 0.3345 0.3662 0.020 Uiso 1 1 calc R
H7B H 1.0184 0.1689 0.3266 0.020 Uiso 1 1 calc R
C15 C 0.58370(12) 0.2652(2) 0.23427(7) 0.0161(3) Uani 1 1 d .
C13 C 1.09269(14) -0.1131(3) 0.38350(8) 0.0247(4) Uani 1 1 d .
H13 H 1.0578 -0.1525 0.3505 0.030 Uiso 1 1 calc R
C2 C 0.89781(14) 0.3907(3) 0.41450(7) 0.0201(4) Uani 1 1 d .
H2A H 0.9623 0.4622 0.4213 0.024 Uiso 1 1 calc R
H2B H 0.8885 0.3235 0.4473 0.024 Uiso 1 1 calc R
C10 C 1.20167(14) 0.0043(3) 0.48016(7) 0.0232(4) Uani 1 1 d .
H10 H 1.2400 0.0447 0.5122 0.028 Uiso 1 1 calc R
C8 C 1.08073(12) 0.0737(3) 0.40028(7) 0.0168(3) Uani 1 1 d .
C5 C 0.74040(12) -0.0231(3) 0.27321(7) 0.0169(3) Uani 1 1 d .
H5A H 0.6873 -0.0344 0.2422 0.020 Uiso 1 1 calc R
H5B H 0.7419 -0.1412 0.2934 0.020 Uiso 1 1 calc R
C19 C 0.47894(14) 0.2369(3) 0.14650(7) 0.0243(4) Uani 1 1 d .
H19 H 0.4213 0.1870 0.1249 0.029 Uiso 1 1 calc R
C3 C 0.85319(13) 0.0681(3) 0.38134(7) 0.0181(3) Uani 1 1 d .
H3A H 0.8681 0.0356 0.4192 0.022 Uiso 1 1 calc R
H3B H 0.8799 -0.0334 0.3608 0.022 Uiso 1 1 calc R
C17 C 0.63111(14) 0.4375(3) 0.15764(7) 0.0220(4) Uani 1 1 d .
H17 H 0.6760 0.5192 0.1428 0.026 Uiso 1 1 calc R
C16 C 0.64972(13) 0.3951(3) 0.21258(7) 0.0164(3) Uani 1 1 d .
C20 C 0.49831(13) 0.1901(3) 0.20081(7) 0.0204(4) Uani 1 1 d .
H20 H 0.4535 0.1070 0.2152 0.025 Uiso 1 1 calc R
C14 C 0.60393(12) 0.2058(3) 0.29270(7) 0.0169(3) Uani 1 1 d .
H14A H 0.5914 0.3132 0.3153 0.020 Uiso 1 1 calc R
H14B H 0.5561 0.1048 0.2991 0.020 Uiso 1 1 calc R
C6 C 0.84594(12) 0.0098(2) 0.25456(6) 0.0148(3) Uani 1 1 d .
C11 C 1.21034(15) -0.1815(3) 0.46320(8) 0.0279(4) Uani 1 1 d .
H11 H 1.2532 -0.2665 0.4843 0.033 Uiso 1 1 calc R
C1 C 0.80787(13) 0.5291(3) 0.40067(7) 0.0192(4) Uani 1 1 d .
C18 C 0.54668(15) 0.3592(3) 0.12491(7) 0.0253(4) Uani 1 1 d .
H18 H 0.5355 0.3887 0.0885 0.030 Uiso 1 1 calc R
C4 C 0.73579(13) 0.0838(3) 0.36555(6) 0.0181(3) Uani 1 1 d .
H4A H 0.7029 -0.0371 0.3715 0.022 Uiso 1 1 calc R
H4B H 0.7077 0.1797 0.3874 0.022 Uiso 1 1 calc R
C12 C 1.15549(15) -0.2419(3) 0.41493(9) 0.0296(4) Uani 1 1 d .
H12 H 1.1607 -0.3673 0.4037 0.035 Uiso 1 1 calc R
C21 C 0.5156(2) -0.1615(4) 0.05775(13) 0.0557(7) Uani 1 1 d .
N3 N 0.4316(2) -0.2006(5) 0.05234(12) 0.0725(8) Uani 1 1 d .
C22 C 0.6245(2) -0.1058(5) 0.0664(2) 0.0925(15) Uani 1 1 d .
H22A H 0.6489 -0.0877 0.0324 0.139 Uiso 1 1 calc GR
H22B H 0.6647 -0.2038 0.0862 0.139 Uiso 1 1 calc GR
H22C H 0.6317 0.0110 0.0865 0.139 Uiso 1 1 calc GR
H1B H 0.9159(19) 0.634(4) 0.2728(10) 0.029(6) Uiso 1 1 d .

loop_
_atom_site_aniso_label
_atom_site_aniso_U_11
_atom_site_aniso_U_22
_atom_site_aniso_U_33
_atom_site_aniso_U_23
_atom_site_aniso_U_13
_atom_site_aniso_U_12
Ga1 0.01382(11) 0.01171(13) 0.01399(11) 0.00029(7) 0.00278(7) 0.00007(7)
O7 0.0211(6) 0.0129(7) 0.0276(6) -0.0011(5) 0.0092(5) 0.0013(5)
O3 0.0171(5) 0.0147(6) 0.0160(5) -0.0007(5) 0.0058(4) -0.0011(5)
O6 0.0319(7) 0.0337(9) 0.0216(6) -0.0118(6) -0.0023(5) 0.0127(6)
O4 0.0180(6) 0.0152(6) 0.0196(6) 0.0026(5) -0.0003(4) -0.0029(5)
O1 0.0160(5) 0.0144(7) 0.0200(6) 0.0018(5) 0.0044(4) 0.0003(5)
O2 0.0184(6) 0.0196(7) 0.0166(5) -0.0018(5) 0.0018(4) 0.0037(5)
N1 0.0135(6) 0.0141(8) 0.0165(7) 0.0017(5) 0.0038(5) 0.0004(5)
N2 0.0154(6) 0.0168(8) 0.0153(6) 0.0013(5) 0.0028(5) 0.0019(5)
O5 0.0320(7) 0.0223(7) 0.0201(6) -0.0055(5) -0.0053(5) 0.0075(6)
C9 0.0196(8) 0.0194(10) 0.0172(8) 0.0013(6) 0.0048(6) 0.0034(7)
C7 0.0159(8) 0.0191(9) 0.0153(7) 0.0013(6) 0.0030(6) 0.0003(6)
C15 0.0155(7) 0.0138(9) 0.0194(8) -0.0001(6) 0.0033(6) 0.0025(6)
C13 0.0198(8) 0.0247(11) 0.0292(9) -0.0046(8) 0.0016(7) 0.0019(7)
C2 0.0225(8) 0.0214(10) 0.0159(8) -0.0015(7) 0.0013(6) 0.0046(7)
C10 0.0227(8) 0.0291(11) 0.0179(8) 0.0050(7) 0.0034(6) 0.0060(7)
C8 0.0151(7) 0.0174(9) 0.0183(8) 0.0016(7) 0.0038(6) 0.0019(6)
C5 0.0158(8) 0.0134(9) 0.0220(8) 0.0005(6) 0.0040(6) 0.0002(6)
C19 0.0204(8) 0.0252(11) 0.0254(9) -0.0048(8) -0.0036(7) 0.0009(7)
C3 0.0192(8) 0.0180(9) 0.0176(8) 0.0047(7) 0.0042(6) 0.0011(7)
C17 0.0209(8) 0.0252(10) 0.0202(8) 0.0037(7) 0.0040(7) 0.0006(7)
C16 0.0163(7) 0.0146(9) 0.0184(8) -0.0004(6) 0.0025(6) 0.0025(6)
C20 0.0178(8) 0.0169(9) 0.0266(9) -0.0015(7) 0.0030(7) 0.0010(7)
C14 0.0134(7) 0.0169(9) 0.0209(8) 0.0014(6) 0.0045(6) 0.0007(6)
C6 0.0177(8) 0.0136(9) 0.0130(7) 0.0009(6) 0.0014(6) 0.0006(6)
C11 0.0267(9) 0.0258(11) 0.0320(10) 0.0115(8) 0.0069(8) 0.0093(8)
C1 0.0191(8) 0.0198(10) 0.0185(8) -0.0015(7) 0.0020(6) 0.0009(7)
C18 0.0279(9) 0.0280(11) 0.0184(8) -0.0001(7) -0.0018(7) 0.0029(8)
C4 0.0186(8) 0.0195(9) 0.0170(8) 0.0050(7) 0.0053(6) -0.0001(7)
C12 0.0278(9) 0.0162(10) 0.0447(11) -0.0006(8) 0.0052(8) 0.0048(8)
C21 0.0484(16) 0.0452(17) 0.077(2) 0.0163(14) 0.0209(14) -0.0009(13)
N3 0.0577(16) 0.090(2) 0.0691(17) 0.0177(16) 0.0067(13) -0.0181(15)
C22 0.0417(16) 0.057(2) 0.184(5) 0.034(3) 0.033(2) 0.0036(15)

loop_
_atom_type_symbol
_atom_type_description
_atom_type_scat_dispersion_real
_atom_type_scat_dispersion_imag
_atom_type_scat_source
C C 0.0181 0.0091 'International Tables Vol C Tables 4.2.6.8 and 6.1.1.4'
H H 0.0000 0.0000 'International Tables Vol C Tables 4.2.6.8 and 6.1.1.4'
Ga Ga -1.2846 0.7763 'International Tables Vol C Tables 4.2.6.8 and 6.1.1.4'
N N 0.0311 0.0180 'International Tables Vol C Tables 4.2.6.8 and 6.1.1.4'
O O 0.0492 0.0322 'International Tables Vol C Tables 4.2.6.8 and 6.1.1.4'

loop_
_geom_angle_atom_site_label_1
_geom_angle_atom_site_label_2
_geom_angle_atom_site_label_3
_geom_angle
O3 Ga1 O1 88.01(5)
O3 Ga1 N1 82.30(5)
O3 Ga1 N2 89.09(5)
O4 Ga1 O3 97.68(5)
O4 Ga1 O1 92.48(5)
O4 Ga1 O2 91.49(5)
O4 Ga1 N1 95.78(5)
O4 Ga1 N2 173.19(5)
O1 Ga1 N1 168.02(5)
O1 Ga1 N2 88.52(5)
O2 Ga1 O3 170.79(5)
O2 Ga1 O1 92.51(5)
O2 Ga1 N1 95.93(5)
O2 Ga1 N2 81.73(5)
N1 Ga1 N2 84.31(5)
C6 O3 Ga1 117.18(10)
C16 O4 Ga1 123.73(11)
C1 O2 Ga1 119.39(11)
C5 N1 Ga1 109.09(10)
C5 N1 C14 112.46(13)
C5 N1 C4 110.34(13)
C14 N1 Ga1 108.02(10)
C4 N1 Ga1 104.91(10)
C4 N1 C14 111.68(12)
C7 N2 Ga1 111.94(9)
C2 N2 Ga1 105.41(10)
C2 N2 C7 112.44(13)
C2 N2 C3 111.41(13)
C3 N2 Ga1 104.29(9)
C3 N2 C7 110.94(13)
O5 C9 C10 122.50(16)
O5 C9 C8 117.32(15)
C10 C9 C8 120.12(17)
N2 C7 C8 117.90(13)
C16 C15 C14 121.19(15)
C20 C15 C16 118.98(15)
C20 C15 C14 119.83(15)
C12 C13 C8 121.47(18)
N2 C2 C1 113.16(14)
C11 C10 C9 120.31(18)
C9 C8 C7 121.49(16)
C13 C8 C9 118.42(16)
C13 C8 C7 119.81(16)
N1 C5 C6 110.45(14)
C18 C19 C20 119.23(17)
N2 C3 C4 111.52(14)
C18 C17 C16 121.04(17)
O4 C16 C15 122.43(15)
O4 C16 C17 118.52(16)
C17 C16 C15 119.03(16)
C19 C20 C15 121.48(17)
N1 C14 C15 111.27(13)
O7 C6 O3 122.05(15)
O7 C6 C5 120.33(15)
O3 C6 C5 117.60(14)
C10 C11 C12 120.30(18)
O6 C1 O2 123.02(16)
O6 C1 C2 119.61(15)
O2 C1 C2 117.35(15)
C19 C18 C17 120.17(17)
N1 C4 C3 108.74(13)
C11 C12 C13 119.32(19)
N3 C21 C22 177.8(4)

loop_
_geom_bond_atom_site_label_1
_geom_bond_atom_site_label_2
_geom_bond_distance
Ga1 O3 1.9743(12)
Ga1 O4 1.8615(12)
Ga1 O1 1.9757(12)
Ga1 O2 1.9437(12)
Ga1 N1 2.1009(14)
Ga1 N2 2.1973(13)
O7 C6 1.242(2)
O3 C6 1.271(2)
O6 C1 1.227(2)
O4 C16 1.342(2)
O2 C1 1.287(2)
N1 C5 1.486(2)
N1 C14 1.506(2)
N1 C4 1.491(2)
N2 C7 1.510(2)
N2 C2 1.484(2)
N2 C3 1.486(2)
O5 C9 1.361(2)
C9 C10 1.394(2)
C9 C8 1.400(2)
C7 C8 1.509(2)
C15 C16 1.409(2)
C15 C20 1.399(2)
C15 C14 1.512(2)
C13 C8 1.392(3)
C13 C12 1.388(3)
C2 C1 1.521(2)
C10 C11 1.381(3)
C5 C6 1.522(2)
C19 C20 1.391(3)
C19 C18 1.389(3)
C3 C4 1.523(2)
C17 C16 1.399(2)
C17 C18 1.389(3)
C11 C12 1.385(3)
C21 N3 1.113(4)
C21 C22 1.451(4)
